data_2220514
loop_
_publ_author_name
'Weil, Matthias'

_publ_section_title
;
 Redetermination of the cubic struvite analogue
 Cs[Mg(OH~2~)~6~](AsO~4~)
;
_journal_coeditor_code HB2885
_journal_issue 1
_journal_name_full 'Acta Crystallographica Section E'
_journal_page_first i2
_journal_paper_doi 10.1107/S1600536808043171
_journal_volume 65
_journal_year 2009
_chemical_formula_iupac 'Cs [Mg (H2 O)6] (As O4)'
_chemical_formula_structural 'Cs [Mg (H2 O)6] (As O4)'
_chemical_formula_sum 'As Cs H12 Mg O10'
_chemical_formula_weight 404.24
_chemical_name_systematic
;
Caesium hexaquamagnesium orthoarsenate(V)
;
_space_group_IT_number 216
_symmetry_cell_setting cubic
_symmetry_space_group_name_Hall 'F -4 2 3'
_symmetry_space_group_name_H-M 'F -4 3 m'
_atom_sites_solution_primary isomor
_audit_creation_method SHELXL-97
_cell_angle_alpha 90.00
_cell_angle_beta 90.00
_cell_angle_gamma 90.00
_cell_formula_units_Z 4
_cell_length_a 10.1609(5)
_cell_length_b 10.1609(5)
_cell_length_c 10.1609(5)
_cell_measurement_reflns_used 25
_cell_measurement_temperature 293(2)
_cell_measurement_theta_max 12.706
_cell_measurement_theta_min 11.386
_cell_volume 1049.05(9)
_computing_cell_refinement 'CAD-4 Software (Enraf--Nonius, 1989)'
_computing_data_collection 'CAD-4 Software (Enraf--Nonius, 1989)'
_computing_data_reduction 'HELENA implemented in PLATON (Spek, 2003)'
_computing_molecular_graphics 'ATOMS (Dowty, 2004)'
_computing_publication_material 'SHELXL97 (Sheldrick, 2008)'
_computing_structure_refinement 'SHELXL97 (Sheldrick, 2008)'
_computing_structure_solution 'coordinates taken from an isotypic compound'
_diffrn_ambient_temperature 293(2)
_diffrn_measured_fraction_theta_full 1.000
_diffrn_measured_fraction_theta_max 1.000
_diffrn_measurement_device_type 'Enraf--Nonius CAD-4'
_diffrn_measurement_method \w/2\q
_diffrn_radiation_monochromator graphite
_diffrn_radiation_source 'fine-focus sealed tube'
_diffrn_radiation_type MoK\a
_diffrn_radiation_wavelength 0.71073
_diffrn_reflns_av_R_equivalents 0.0368
_diffrn_reflns_av_sigmaI/netI 0.0117
_diffrn_reflns_limit_h_max 14
_diffrn_reflns_limit_h_min -14
_diffrn_reflns_limit_k_max 14
_diffrn_reflns_limit_k_min -14
_diffrn_reflns_limit_l_max 14
_diffrn_reflns_limit_l_min -14
_diffrn_reflns_number 3332
_diffrn_reflns_theta_full 30.93
_diffrn_reflns_theta_max 30.93
_diffrn_reflns_theta_min 3.47
_diffrn_standards_decay_% 0
_diffrn_standards_interval_time 200
_diffrn_standards_number 3
_exptl_absorpt_coefficient_mu 6.748
_exptl_absorpt_correction_T_max 0.3821
_exptl_absorpt_correction_T_min 0.3414
_exptl_absorpt_correction_type integration
_exptl_absorpt_process_details
;
(SHELXTL; Sheldrick, 2008)
;
_exptl_crystal_colour colourless
_exptl_crystal_density_diffrn 2.559
_exptl_crystal_density_method 'not measured'
_exptl_crystal_description octahedron
_exptl_crystal_F_000 768
_exptl_crystal_size_max 0.18
_exptl_crystal_size_mid 0.18
_exptl_crystal_size_min 0.18
_refine_diff_density_max 0.501
_refine_diff_density_min -0.484
_refine_ls_abs_structure_details 'Flack (1983), 90 Friedel pairs'
_refine_ls_abs_structure_Flack 0.01(4)
_refine_ls_extinction_coef 0.00144(17)
_refine_ls_extinction_expression Fc^*^=kFc[1+0.001xFc^2^\l^3^/sin(2\q)]^-1/4^
_refine_ls_extinction_method SHELXL
_refine_ls_goodness_of_fit_ref 1.140
_refine_ls_hydrogen_treatment mixed
_refine_ls_matrix_type full
_refine_ls_number_parameters 15
_refine_ls_number_reflns 208
_refine_ls_number_restraints 1
_refine_ls_restrained_S_all 1.147
_refine_ls_R_factor_all 0.0165
_refine_ls_R_factor_gt 0.0162
_refine_ls_shift/su_max 0.000
_refine_ls_shift/su_mean 0.000
_refine_ls_structure_factor_coef Fsqd
_refine_ls_weighting_details 'w=1/[\s^2^(Fo^2^)+5.0469P] where P=(Fo^2^+2Fc^2^)/3'
_refine_ls_weighting_scheme calc
_refine_ls_wR_factor_gt 0.0378
_refine_ls_wR_factor_ref 0.0383
_reflns_number_gt 207
_reflns_number_total 208
_reflns_threshold_expression I>2\s(I)
_cod_data_source_file hb2885.cif
_cod_data_source_block I
_cod_database_code 2220514
_cod_database_fobs_code 2220514

loop_
_symmetry_equiv_pos_as_xyz
'x, y, z'
'-x, -y, z'
'-x, y, -z'
'x, -y, -z'
'z, x, y'
'z, -x, -y'
'-z, -x, y'
'-z, x, -y'
'y, z, x'
'-y, z, -x'
'y, -z, -x'
'-y, -z, x'
'y, x, z'
'-y, -x, z'
'y, -x, -z'
'-y, x, -z'
'x, z, y'
'-x, z, -y'
'-x, -z, y'
'x, -z, -y'
'z, y, x'
'z, -y, -x'
'-z, y, -x'
'-z, -y, x'
'x, y+1/2, z+1/2'
'-x, -y+1/2, z+1/2'
'-x, y+1/2, -z+1/2'
'x, -y+1/2, -z+1/2'
'z, x+1/2, y+1/2'
'z, -x+1/2, -y+1/2'
'-z, -x+1/2, y+1/2'
'-z, x+1/2, -y+1/2'
'y, z+1/2, x+1/2'
'-y, z+1/2, -x+1/2'
'y, -z+1/2, -x+1/2'
'-y, -z+1/2, x+1/2'
'y, x+1/2, z+1/2'
'-y, -x+1/2, z+1/2'
'y, -x+1/2, -z+1/2'
'-y, x+1/2, -z+1/2'
'x, z+1/2, y+1/2'
'-x, z+1/2, -y+1/2'
'-x, -z+1/2, y+1/2'
'x, -z+1/2, -y+1/2'
'z, y+1/2, x+1/2'
'z, -y+1/2, -x+1/2'
'-z, y+1/2, -x+1/2'
'-z, -y+1/2, x+1/2'
'x+1/2, y, z+1/2'
'-x+1/2, -y, z+1/2'
'-x+1/2, y, -z+1/2'
'x+1/2, -y, -z+1/2'
'z+1/2, x, y+1/2'
'z+1/2, -x, -y+1/2'
'-z+1/2, -x, y+1/2'
'-z+1/2, x, -y+1/2'
'y+1/2, z, x+1/2'
'-y+1/2, z, -x+1/2'
'y+1/2, -z, -x+1/2'
'-y+1/2, -z, x+1/2'
'y+1/2, x, z+1/2'
'-y+1/2, -x, z+1/2'
'y+1/2, -x, -z+1/2'
'-y+1/2, x, -z+1/2'
'x+1/2, z, y+1/2'
'-x+1/2, z, -y+1/2'
'-x+1/2, -z, y+1/2'
'x+1/2, -z, -y+1/2'
'z+1/2, y, x+1/2'
'z+1/2, -y, -x+1/2'
'-z+1/2, y, -x+1/2'
'-z+1/2, -y, x+1/2'
'x+1/2, y+1/2, z'
'-x+1/2, -y+1/2, z'
'-x+1/2, y+1/2, -z'
'x+1/2, -y+1/2, -z'
'z+1/2, x+1/2, y'
'z+1/2, -x+1/2, -y'
'-z+1/2, -x+1/2, y'
'-z+1/2, x+1/2, -y'
'y+1/2, z+1/2, x'
'-y+1/2, z+1/2, -x'
'y+1/2, -z+1/2, -x'
'-y+1/2, -z+1/2, x'
'y+1/2, x+1/2, z'
'-y+1/2, -x+1/2, z'
'y+1/2, -x+1/2, -z'
'-y+1/2, x+1/2, -z'
'x+1/2, z+1/2, y'
'-x+1/2, z+1/2, -y'
'-x+1/2, -z+1/2, y'
'x+1/2, -z+1/2, -y'
'z+1/2, y+1/2, x'
'z+1/2, -y+1/2, -x'
'-z+1/2, y+1/2, -x'
'-z+1/2, -y+1/2, x'

loop_
_atom_site_type_symbol
_atom_site_label
_atom_site_fract_x
_atom_site_fract_y
_atom_site_fract_z
_atom_site_U_iso_or_equiv
_atom_site_adp_type
_atom_site_calc_flag
_atom_site_refinement_flags
_atom_site_occupancy
_atom_site_disorder_assembly
_atom_site_disorder_group
Cs Cs1 0.7500 0.7500 0.7500 0.0599(3) Uani d S 1 . .
Mg Mg1 0.0000 0.0000 0.0000 0.0250(6) Uani d S 1 . .
As As1 0.2500 0.2500 0.2500 0.0201(2) Uani d S 1 . .
O O1 0.2031(3) 0.0000 0.0000 0.0508(8) Uani d SD 1 . .
O O2 0.34550(19) 0.34550(19) 0.34550(19) 0.0269(7) Uani d S 1 . .
H H1 0.249(3) 0.045(2) 0.045(2) 0.053(12) Uiso d SD 1 . .

loop_
_atom_site_aniso_label
_atom_site_aniso_U_11
_atom_site_aniso_U_22
_atom_site_aniso_U_33
_atom_site_aniso_U_12
_atom_site_aniso_U_13
_atom_site_aniso_U_23
Cs1 0.0599(3) 0.0599(3) 0.0599(3) 0.000 0.000 0.000
Mg1 0.0250(6) 0.0250(6) 0.0250(6) 0.000 0.000 0.000
As1 0.0201(2) 0.0201(2) 0.0201(2) 0.000 0.000 0.000
O1 0.0259(13) 0.0632(13) 0.0632(13) 0.000 0.000 -0.033(2)
O2 0.0269(7) 0.0269(7) 0.0269(7) -0.0036(7) -0.0036(7) -0.0036(7)

loop_
_atom_type_symbol
_atom_type_description
_atom_type_scat_dispersion_real
_atom_type_scat_dispersion_imag
_atom_type_scat_source
O O 0.0106 0.0060 'International Tables Vol C Tables 4.2.6.8 and 6.1.1.4'
H H 0.0000 0.0000 'International Tables Vol C Tables 4.2.6.8 and 6.1.1.4'
Mg Mg 0.0486 0.0363 'International Tables Vol C Tables 4.2.6.8 and 6.1.1.4'
As As 0.0499 2.0058 'International Tables Vol C Tables 4.2.6.8 and 6.1.1.4'
Cs Cs -0.3680 2.1192 'International Tables Vol C Tables 4.2.6.8 and 6.1.1.4'

loop_
_exptl_crystal_face_index_h
_exptl_crystal_face_index_k
_exptl_crystal_face_index_l
_exptl_crystal_face_perp_dist
1.00 1.00 1.00 0.0900
1.00 -1.00 1.00 0.0900
1.00 1.00 -1.00 0.0900
-1.00 1.00 1.00 0.0900
-1.00 -1.00 1.00 0.0900
-1.00 1.00 -1.00 0.0900
1.00 -1.00 -1.00 0.0900
-1.00 -1.00 -1.00 0.0900

loop_
_geom_angle_atom_site_label_1
_geom_angle_atom_site_label_2
_geom_angle_atom_site_label_3
_geom_angle_site_symmetry_1
_geom_angle_site_symmetry_3
_geom_angle
_geom_angle_publ_flag
O1 Cs1 O1 10_666 6_666 47.49(8) ?
O1 Cs1 O1 10_666 2_666 47.49(8) ?
O1 Cs1 O1 6_666 2_666 47.49(8) ?
O1 Cs1 O1 10_666 82_556 164.89(10) ?
O1 Cs1 O1 6_666 82_556 119.430(7) ?
O1 Cs1 O1 2_666 82_556 119.429(7) ?
O1 Cs1 O1 10_666 54_565 119.429(8) ?
O1 Cs1 O1 6_666 54_565 164.89(10) ?
O1 Cs1 O1 2_666 54_565 119.429(7) ?
O1 Cs1 O1 82_556 54_565 72.12(8) ?
O1 Cs1 O1 10_666 26_655 119.429(8) ?
O1 Cs1 O1 6_666 26_655 119.429(8) ?
O1 Cs1 O1 2_666 26_655 164.89(10) ?
O1 Cs1 O1 82_556 26_655 72.12(8) ?
O1 Cs1 O1 54_565 26_655 72.12(8) ?
O1 Cs1 O1 10_666 57_565 90.991(13) ?
O1 Cs1 O1 6_666 57_565 119.430(7) ?
O1 Cs1 O1 2_666 57_565 72.12(8) ?
O1 Cs1 O1 82_556 57_565 90.991(13) ?
O1 Cs1 O1 54_565 57_565 47.49(8) ?
O1 Cs1 O1 26_655 57_565 119.429(8) ?
O1 Cs1 O1 10_666 33_655 90.991(13) ?
O1 Cs1 O1 6_666 33_655 72.12(8) ?
O1 Cs1 O1 2_666 33_655 119.430(7) ?
O1 Cs1 O1 82_556 33_655 90.991(13) ?
O1 Cs1 O1 54_565 33_655 119.429(8) ?
O1 Cs1 O1 26_655 33_655 47.49(8) ?
O1 Cs1 O1 57_565 33_655 164.89(10) ?
O1 Cs1 O1 10_666 73_556 119.429(7) ?
O1 Cs1 O1 6_666 73_556 72.12(8) ?
O1 Cs1 O1 2_666 73_556 90.991(13) ?
O1 Cs1 O1 82_556 73_556 47.49(8) ?
O1 Cs1 O1 54_565 73_556 119.429(8) ?
O1 Cs1 O1 26_655 73_556 90.991(13) ?
O1 Cs1 O1 57_565 73_556 119.429(8) ?
O1 Cs1 O1 33_655 73_556 72.12(8) ?
O1 Cs1 O1 10_666 29_655 72.12(8) ?
O1 Cs1 O1 6_666 29_655 90.991(13) ?
O1 Cs1 O1 2_666 29_655 119.430(7) ?
O1 Cs1 O1 82_556 29_655 119.429(8) ?
O1 Cs1 O1 54_565 29_655 90.991(13) ?
O1 Cs1 O1 26_655 29_655 47.49(8) ?
O1 Cs1 O1 57_565 29_655 119.429(7) ?
O1 Cs1 O1 33_655 29_655 47.49(8) ?
O1 Cs1 O1 73_556 29_655 119.429(7) ?
O1 Cs1 O1 10_666 77_556 119.430(7) ?
O1 Cs1 O1 6_666 77_556 90.991(13) ?
O1 Cs1 O1 2_666 77_556 72.12(8) ?
O1 Cs1 O1 82_556 77_556 47.49(8) ?
O1 Cs1 O1 54_565 77_556 90.991(13) ?
O1 Cs1 O1 26_655 77_556 119.429(8) ?
O1 Cs1 O1 57_565 77_556 72.12(8) ?
O1 Cs1 O1 33_655 77_556 119.429(7) ?
O1 Cs1 O1 73_556 77_556 47.49(8) ?
O1 Cs1 O1 29_655 77_556 164.89(10) ?
O1 Cs1 O1 10_666 49_565 72.12(8) ?
O1 Cs1 O1 6_666 49_565 119.429(7) ?
O1 Cs1 O1 2_666 49_565 90.991(13) ?
O1 Cs1 O1 82_556 49_565 119.429(8) ?
O1 Cs1 O1 54_565 49_565 47.49(8) ?
O1 Cs1 O1 26_655 49_565 90.991(13) ?
O1 Cs1 O1 57_565 49_565 47.49(8) ?
O1 Cs1 O1 33_655 49_565 119.429(7) ?
O1 Cs1 O1 73_556 49_565 164.89(10) ?
O1 Cs1 O1 29_655 49_565 72.12(8) ?
O1 Cs1 O1 77_556 49_565 119.429(8) ?
O1 Mg1 O1 10 9 180.0 ?
O1 Mg1 O1 10 6 90.0 ?
O1 Mg1 O1 9 6 90.0 ?
O1 Mg1 O1 10 5 90.0 ?
O1 Mg1 O1 9 5 90.0 ?
O1 Mg1 O1 6 5 180.0 ?
O1 Mg1 O1 10 2 90.0 ?
O1 Mg1 O1 9 2 90.0 ?
O1 Mg1 O1 6 2 90.0 ?
O1 Mg1 O1 5 2 90.0 ?
O1 Mg1 O1 10 . 90.0 ?
O1 Mg1 O1 9 . 90.0 ?
O1 Mg1 O1 6 . 90.0 ?
O1 Mg1 O1 5 . 90.0 ?
O1 Mg1 O1 2 . 180.0 ?
O2 As1 O2 . 51 109.5 ?
O2 As1 O2 . 28 109.4710(10) ?
O2 As1 O2 51 28 109.5 ?
O2 As1 O2 . 74 109.5 ?
O2 As1 O2 51 74 109.5 ?
O2 As1 O2 28 74 109.5 ?
Mg1 O1 Cs1 . 73_444 97.56(5) ?
Mg1 O1 Cs1 . 49_444 97.56(5) ?
Cs1 O1 Cs1 73_444 49_444 164.89(10) ?
Mg1 O1 H1 . . 126(3) ?
Cs1 O1 H1 73_444 . 85.6(3) ?
Cs1 O1 H1 49_444 . 85.6(3) ?

loop_
_geom_bond_atom_site_label_1
_geom_bond_atom_site_label_2
_geom_bond_site_symmetry_2
_geom_bond_distance
_geom_bond_publ_flag
Cs1 O1 10_666 3.6239(5) ?
Cs1 O1 6_666 3.6239(5) ?
Cs1 O1 2_666 3.6239(5) y
Cs1 O1 82_556 3.6239(5) ?
Cs1 O1 54_565 3.6239(5) ?
Cs1 O1 26_655 3.6239(5) ?
Cs1 O1 57_565 3.6239(5) ?
Cs1 O1 33_655 3.6239(5) ?
Cs1 O1 73_556 3.6239(5) ?
Cs1 O1 29_655 3.6239(5) ?
Cs1 O1 77_556 3.6239(5) ?
Cs1 O1 49_565 3.6239(5) ?
Mg1 O1 10 2.064(3) ?
Mg1 O1 9 2.064(3) ?
Mg1 O1 6 2.064(3) ?
Mg1 O1 5 2.064(3) ?
Mg1 O1 2 2.064(3) ?
Mg1 O1 . 2.064(3) y
As1 O2 . 1.681(3) y
As1 O2 51 1.681(3) ?
As1 O2 28 1.681(3) ?
As1 O2 74 1.681(3) ?
O1 H1 . 0.79(2) ?

loop_
_geom_hbond_atom_site_label_D
_geom_hbond_atom_site_label_H
_geom_hbond_atom_site_label_A
_geom_hbond_site_symmetry_A
_geom_hbond_distance_DH
_geom_hbond_distance_HA
_geom_hbond_distance_DA
_geom_hbond_angle_DHA
_geom_hbond_publ_flag
O1 H1 O2 28 0.79(2) 1.86(2) 2.650(2) 176(4) y
